data_1554046
loop_
_publ_author_name
'Pitrat, Delphine'
'Daugey, Nicolas'
'Jean, Marion'
'Vanthuyne, Nicolas'
'Wien, Frank'
'Ducasse, Laurent'
'Calin, Nathalie'
'Buffeteau, Thierry'
'Brotin, Thierry'

_publ_section_title
;
 Unusual Chiroptical Properties of the Cryptophane-222 Skeleton.
;
_journal_issue 49
_journal_name_full 'The journal of physical chemistry. B'
_journal_page_first 12650
_journal_page_last 12659
_journal_paper_doi 10.1021/acs.jpcb.6b09771
_journal_volume 120
_journal_year 2016
_chemical_absolute_configuration ad
_chemical_formula_moiety 'C48 H42 O6, C5 H5 N'
_chemical_formula_sum 'C53 H47 N O6'
_chemical_formula_weight 793.91
_space_group_crystal_system trigonal
_space_group_IT_number 154
_space_group_name_Hall 'P 32 2"'
_space_group_name_H-M_alt 'P 32 2 1'
_atom_sites_solution_hydrogens mixed
_audit_creation_method SHELXL-2013
_cell_angle_alpha 90.000(5)
_cell_angle_beta 90.000(5)
_cell_angle_gamma 120.000(5)
_cell_formula_units_Z 3
_cell_length_a 11.549(5)
_cell_length_b 11.549(5)
_cell_length_c 27.874(5)
_cell_measurement_reflns_used 38375
_cell_measurement_temperature 100
_cell_measurement_theta_max 66.8830
_cell_measurement_theta_min 4.2310
_cell_volume 3220(2)
_computing_cell_refinement 'CrysAlisPro, (Agilent, 2011)'
_computing_data_collection 'Gemini, (Oxford Diffraction, 2006)'
_computing_data_reduction 'CrysAlisPro, (Agilent, 2011)'
_computing_molecular_graphics 'SHELXLe  (Sheldrick, 2011)'
_computing_publication_material 'SHELXLe  (Sheldrick, 2011)'
_computing_structure_refinement 'SHELXL-2013 (Sheldrick, 2013)'
_computing_structure_solution 'SHELXS-97 (Sheldrick, 1990)'
_diffrn_ambient_temperature 100
_diffrn_detector_area_resol_mean 10.4685
_diffrn_measured_fraction_theta_full 0.9933
_diffrn_measured_fraction_theta_max 0.9920
_diffrn_measurement_device_type 'Xcalibur, Atlas, Gemini ultra'
_diffrn_measurement_method '\w scans'
_diffrn_radiation_type CuK\a
_diffrn_radiation_wavelength 1.5418
_diffrn_reflns_av_R_equivalents 0.0813
_diffrn_reflns_av_unetI/netI 0.0189
_diffrn_reflns_Laue_measured_fraction_full 0.984
_diffrn_reflns_Laue_measured_fraction_max 0.993
_diffrn_reflns_limit_h_max 13
_diffrn_reflns_limit_h_min -13
_diffrn_reflns_limit_k_max 13
_diffrn_reflns_limit_k_min -13
_diffrn_reflns_limit_l_max 33
_diffrn_reflns_limit_l_min -33
_diffrn_reflns_number 76701
_diffrn_reflns_point_group_measured_fraction_full 0.981
_diffrn_reflns_point_group_measured_fraction_max 0.991
_diffrn_reflns_theta_full 67.680
_diffrn_reflns_theta_max 67.277
_diffrn_reflns_theta_min 4.421
_diffrn_source 'sealed X-ray tube'
_exptl_absorpt_coefficient_mu 0.633
_exptl_absorpt_correction_T_max 0.866
_exptl_absorpt_correction_T_min 0.774
_exptl_absorpt_correction_type analytical
_exptl_absorpt_process_details
;
CrysAlisPro, Agilent Technologies,
Version 1.171.37.31 (release 14-01-2014 CrysAlis171 .NET)
(compiled Jan 14 2014,18:38:05)
Analytical numeric absorption correction using a multifaceted crystal
			model based on expressions derived by R.C. Clark & J.S. Reid.
(Clark, R. C. & Reid, J. S. (1995). Acta Cryst. A51, 887-897)
Empirical absorption correction using spherical harmonics,
 implemented in SCALE3 ABSPACK scaling algorithm.
;
_exptl_crystal_colour 'clear intense colourless'
_exptl_crystal_density_diffrn 1.228
_exptl_crystal_density_method 'not measured'
_exptl_crystal_description irregular
_exptl_crystal_F_000 1260
_exptl_crystal_size_max 0.3084
_exptl_crystal_size_mid 0.2192
_exptl_crystal_size_min 0.1449
_platon_squeeze_details
;
  _platon_squeeze_void_nr
  _platon_squeeze_void_average_x
  _platon_squeeze_void_average_y
  _platon_squeeze_void_average_z
  _platon_squeeze_void_volume
  _platon_squeeze_void_count_electrons
  _platon_squeeze_void_content
   1  0.000  0.526  0.833        74        10 ' '
   2  0.474  0.474  0.500        73         9 ' '
   3  0.525  1.000  0.167        74        10 ' '
;
_refine_diff_density_max 0.432
_refine_diff_density_min -0.375
_refine_diff_density_rms 0.057
_refine_ls_abs_structure_details
;
 Flack x determined using 1574 quotients [(I+)-(I-)]/[(I+)+(I-)]
 (Parsons and Flack (2004), Acta Cryst. A60, s61).
;
_refine_ls_abs_structure_Flack 0.11(6)
_refine_ls_extinction_method none
_refine_ls_goodness_of_fit_ref 1.040
_refine_ls_hydrogen_treatment mixed
_refine_ls_matrix_type full
_refine_ls_number_parameters 316
_refine_ls_number_reflns 3814
_refine_ls_number_restraints 52
_refine_ls_restrained_S_all 1.164
_refine_ls_R_factor_all 0.0472
_refine_ls_R_factor_gt 0.0468
_refine_ls_shift/su_max 0.000
_refine_ls_shift/su_mean 0.000
_refine_ls_structure_factor_coef Fsqd
_refine_ls_weighting_details 'w=1/[\s^2^(Fo^2^)+(0.0810P)^2^+1.3041P] where P=(Fo^2^+2Fc^2^)/3'
_refine_ls_weighting_scheme calc
_refine_ls_wR_factor_gt 0.1252
_refine_ls_wR_factor_ref 0.1258
_reflns_Friedel_coverage 0.727
_reflns_Friedel_fraction_full 0.977
_reflns_Friedel_fraction_max 0.988
_reflns_number_gt 3763
_reflns_number_total 3814
_reflns_threshold_expression 'I > 2\s(I)'
_cod_data_source_file jp6b09771_si_002.cif
_cod_data_source_block cr222+
_cod_original_cell_volume 3220(3)
_cod_database_code 1554046
_shelx_space_group_comment
;
The symmetry employed for this shelxl refinement is uniquely defined
by the following loop, which should always be used as a source of
symmetry information in preference to the above space-group names.
They are only intended as comments.
;
_shelxl_version_number 2013-4

loop_
_space_group_symop_operation_xyz
'x, y, z'
'-y, x-y, z+2/3'
'-x+y, -x, z+1/3'
'y, x, -z'
'x-y, -y, -z+1/3'
'-x, -x+y, -z+2/3'

loop_
_atom_site_label
_atom_site_type_symbol
_atom_site_fract_x
_atom_site_fract_y
_atom_site_fract_z
_atom_site_U_iso_or_equiv
_atom_site_adp_type
_atom_site_occupancy
_atom_site_site_symmetry_order
_atom_site_calc_flag
_atom_site_refinement_flags_posn
_atom_site_refinement_flags_adp
_atom_site_refinement_flags_occupancy
_atom_site_disorder_assembly
_atom_site_disorder_group
O1 O 0.3101(2) 0.11434(18) 0.63312(6) 0.0300(5) Uani 1 1 d . . . . .
C1 C 0.3785(3) 0.1947(3) 0.67359(9) 0.0237(5) Uani 1 1 d . . . . .
H1A H 0.453(3) 0.183(3) 0.6854(11) 0.028 Uiso 1 1 d . U . . .
H1B H 0.306(3) 0.157(3) 0.6978(11) 0.028 Uiso 1 1 d . U . . .
C2 C 0.4276(2) 0.3407(2) 0.66516(8) 0.0193(5) Uani 1 1 d . . . . .
H2A H 0.4661 0.3912 0.6943 0.023 Uiso 1 1 calc R U . . .
H2B H 0.4955 0.3752 0.6403 0.023 Uiso 1 1 calc R U . . .
O2 O 0.31558(17) 0.35239(18) 0.65069(6) 0.0232(4) Uani 1 1 d . . . . .
C3 C 0.3432(3) 0.4701(3) 0.62947(9) 0.0234(5) Uani 1 1 d . . . . .
C4 C 0.4620(3) 0.5894(3) 0.63459(10) 0.0304(6) Uani 1 1 d . . . . .
H4 H 0.5306 0.5944 0.6536 0.036 Uiso 1 1 calc R U . . .
C5 C 0.4769(4) 0.7015(3) 0.61088(10) 0.0396(8) Uani 1 1 d . . . . .
H5 H 0.5565 0.7819 0.6147 0.048 Uiso 1 1 calc R U . . .
C6 C 0.3785(4) 0.6992(3) 0.58168(9) 0.0377(8) Uani 1 1 d . . . . .
C7 C 0.2576(3) 0.5783(3) 0.57707(9) 0.0321(7) Uani 1 1 d . . . . .
C8 C 0.2407(3) 0.4655(3) 0.60172(9) 0.0270(6) Uani 1 1 d . . . . .
H8 H 0.1595 0.3859 0.5995 0.032 Uiso 1 1 calc R U . . .
C9 C 0.1425(4) 0.5604(4) 0.54549(10) 0.0425(9) Uani 1 1 d . . . . .
H9A H 0.0588 0.5013 0.5616 0.051 Uiso 1 1 calc R U . . .
H9B H 0.1478 0.6464 0.5414 0.051 Uiso 1 1 calc R U . . .
C10 C 0.1418(3) 0.5032(4) 0.49632(9) 0.0345(7) Uani 1 1 d . . . . .
C11 C 0.0796(3) 0.3647(4) 0.49191(10) 0.0363(7) Uani 1 1 d . . . . .
H11 H 0.0408 0.3123 0.5190 0.044 Uiso 1 1 calc R U . . .
C12 C 0.0731(3) 0.3021(3) 0.44898(9) 0.0314(7) Uani 1 1 d . . . . .
H12 H 0.0314 0.2094 0.4472 0.038 Uiso 1 1 calc R U . . .
C13 C 0.1909(3) 0.5186(3) 0.41166(9) 0.0282(6) Uani 1 1 d . . . . .
H13 H 0.2267 0.5701 0.3842 0.034 Uiso 1 1 calc R U . . .
C14 C 0.1994(3) 0.5818(3) 0.45549(10) 0.0334(7) Uani 1 1 d . . . . .
C15 C 0.2736(4) 0.7334(4) 0.45617(10) 0.0421(9) Uani 1 1 d . . . . .
H15A H 0.2594 0.7655 0.4259 0.050 Uiso 1 1 calc R U . . .
H15B H 0.2368 0.7633 0.4814 0.050 Uiso 1 1 calc R U . . .
C16 C 0.4222(4) 0.7939(3) 0.46434(9) 0.0370(8) Uani 1 1 d . . . . .
C17 C 0.5040(4) 0.8062(3) 0.42534(10) 0.0369(7) Uani 1 1 d . . . . .
H17 H 0.4645 0.7768 0.3954 0.044 Uiso 1 1 calc R U . . .
C18 C 0.6401(4) 0.8599(3) 0.42919(10) 0.0380(8) Uani 1 1 d . . . . .
H18 H 0.6912 0.8643 0.4027 0.046 Uiso 1 1 calc R U . . .
C19 C 0.6990(4) 0.9071(3) 0.47343(11) 0.0434(9) Uani 1 1 d D . . . .
O3A O 0.8577(5) 0.9785(6) 0.46989(17) 0.0279(12) Uani 0.5 1 d D U P A -2
C20 C 0.9275(5) 1.0076(5) 0.51545(18) 0.0267(11) Uani 0.5 1 d . . P A -1
H20A H 0.9287 1.0754 0.5363 0.032 Uiso 0.5 1 calc R U P A -1
H20B H 1.0104 1.0449 0.4975 0.032 Uiso 0.5 1 calc R U P A -1
C21 C 0.8994(5) 0.8836(5) 0.54248(18) 0.0233(10) Uani 0.5 1 d D . P A -1
H21A H 0.946(6) 0.903(6) 0.5729(12) 0.028 Uiso 0.5 1 d D U P B -1
H21B H 0.8043(19) 0.824(5) 0.547(2) 0.028 Uiso 0.5 1 d D U P C -1
C22 C 0.6229(4) 0.8982(3) 0.51249(11) 0.0462(10) Uani 1 1 d . . . . .
H22 H 0.6644 0.9312 0.5419 0.055 Uiso 1 1 calc R U . . .
C23 C 0.4848(4) 0.8406(3) 0.50901(10) 0.0427(9) Uani 1 1 d . . . . .
C24 C 0.4083(5) 0.8258(4) 0.55483(10) 0.0496(10) Uani 1 1 d . . . . .
H24A H 0.3250 0.8230 0.5472 0.060 Uiso 1 1 calc R U . . .
H24B H 0.4604 0.9028 0.5752 0.060 Uiso 1 1 calc R U . . .
C25 C 0.1300(3) 0.3804(3) 0.40844(9) 0.0272(6) Uani 1 1 d . . . . .
O3B O 0.8176(5) 0.9514(5) 0.48610(18) 0.0270(11) Uani 0.5 1 d D U P A -1
C1E C 0.9015(5) 1.0485(5) 0.6290(2) 0.075(2) Uani 0.5 1 d G U P D -1
H1E H 0.9421 1.1077 0.6036 0.090 Uiso 0.5 1 calc R U P D -1
C1B C 0.9660(4) 0.9878(5) 0.65064(18) 0.0530(19) Uani 0.5 1 d G U P D -1
H1BA H 1.0497 1.0064 0.6398 0.064 Uiso 0.5 1 calc R U P D -1
C1C C 0.9052(5) 0.8994(5) 0.68848(17) 0.0566(19) Uani 0.5 1 d G U P D -1
H1C H 0.9484 0.8588 0.7030 0.068 Uiso 0.5 1 calc R U P D -1
C1D C 0.7801(5) 0.8716(5) 0.70465(17) 0.0454(16) Uani 0.5 1 d G U P D -1
H1D H 0.7394 0.8124 0.7300 0.054 Uiso 0.5 1 calc R U P D -1
C1A C 0.7156(4) 0.9322(6) 0.6830(2) 0.063(3) Uani 0.5 1 d G U P D -1
H1AA H 0.6318 0.9136 0.6938 0.076 Uiso 0.5 1 calc R U P D -1
N1F N 0.7763(5) 1.0207(6) 0.6451(3) 0.053(2) Uani 0.5 1 d G U P D -1

loop_
_atom_site_aniso_label
_atom_site_aniso_U_11
_atom_site_aniso_U_22
_atom_site_aniso_U_33
_atom_site_aniso_U_23
_atom_site_aniso_U_13
_atom_site_aniso_U_12
O1 0.0408(11) 0.0207(9) 0.0166(9) 0.0001(7) 0.0011(8) 0.0064(8)
C1 0.0339(14) 0.0209(13) 0.0148(11) 0.0031(9) 0.0001(11) 0.0126(11)
C2 0.0213(12) 0.0202(12) 0.0175(11) -0.0013(9) -0.0028(9) 0.0113(10)
O2 0.0207(9) 0.0267(9) 0.0220(9) 0.0056(7) -0.0014(7) 0.0115(8)
C3 0.0323(14) 0.0303(13) 0.0158(11) 0.0000(10) -0.0008(10) 0.0218(12)
C4 0.0436(17) 0.0247(13) 0.0254(13) -0.0046(11) -0.0156(12) 0.0191(13)
C5 0.073(2) 0.0244(14) 0.0240(13) -0.0073(11) -0.0214(14) 0.0259(15)
C6 0.082(2) 0.0418(17) 0.0151(12) -0.0066(12) -0.0076(14) 0.0500(18)
C7 0.0511(18) 0.0586(19) 0.0125(11) -0.0029(12) 0.0000(11) 0.0468(17)
C8 0.0296(13) 0.0483(16) 0.0140(11) 0.0016(11) 0.0020(10) 0.0275(13)
C9 0.062(2) 0.087(3) 0.0152(13) 0.0006(14) 0.0019(13) 0.065(2)
C10 0.0420(17) 0.074(2) 0.0127(12) 0.0040(13) 0.0012(11) 0.0479(17)
C11 0.0305(15) 0.072(2) 0.0186(13) 0.0127(14) 0.0033(12) 0.0350(16)
C12 0.0236(13) 0.0550(19) 0.0198(13) 0.0055(12) 0.0007(10) 0.0229(14)
C13 0.0324(14) 0.0498(17) 0.0164(11) 0.0057(11) 0.0022(10) 0.0311(13)
C14 0.0464(17) 0.062(2) 0.0181(12) 0.0011(13) -0.0016(12) 0.0469(16)
C15 0.083(3) 0.066(2) 0.0150(12) -0.0011(13) -0.0052(14) 0.066(2)
C16 0.080(2) 0.0385(16) 0.0174(13) -0.0036(11) -0.0094(14) 0.0485(17)
C17 0.074(2) 0.0397(16) 0.0195(13) -0.0077(12) -0.0137(13) 0.0449(17)
C18 0.075(2) 0.0397(17) 0.0203(13) -0.0086(12) -0.0137(14) 0.0445(17)
C19 0.082(3) 0.0406(17) 0.0294(15) -0.0127(13) -0.0226(16) 0.0470(19)
O3A 0.034(3) 0.030(3) 0.010(2) 0.0068(19) -0.0004(18) 0.008(2)
C20 0.024(3) 0.022(3) 0.023(3) 0.000(2) -0.001(2) 0.004(2)
C21 0.024(3) 0.023(3) 0.019(3) -0.003(2) 0.003(2) 0.010(2)
C22 0.099(3) 0.0433(18) 0.0242(15) -0.0135(13) -0.0242(17) 0.056(2)
C23 0.100(3) 0.0404(17) 0.0176(13) -0.0064(12) -0.0143(15) 0.0576(19)
C24 0.116(3) 0.054(2) 0.0150(13) -0.0072(13) -0.0104(16) 0.070(2)
C25 0.0196(12) 0.0488(17) 0.0172(12) -0.0015(11) -0.0024(10) 0.0202(12)
O3B 0.038(3) 0.023(2) 0.016(2) -0.001(2) 0.000(2) 0.012(2)
C1E 0.062(5) 0.076(5) 0.090(6) 0.052(5) 0.030(4) 0.037(4)
C1B 0.035(3) 0.041(4) 0.087(6) -0.019(4) -0.005(3) 0.022(3)
C1C 0.058(4) 0.072(5) 0.051(4) -0.015(4) -0.004(3) 0.041(4)
C1D 0.042(4) 0.051(4) 0.039(3) -0.001(3) -0.003(3) 0.020(3)
C1A 0.064(5) 0.073(6) 0.050(4) -0.033(4) -0.025(4) 0.032(5)
N1F 0.046(4) 0.076(5) 0.051(4) 0.007(4) 0.007(3) 0.040(3)

loop_
_atom_type_symbol
_atom_type_description
_atom_type_scat_dispersion_real
_atom_type_scat_dispersion_imag
_atom_type_scat_source
C C 0.0181 0.0091 'International Tables Vol C Tables 4.2.6.8 and 6.1.1.4'
H H 0.0000 0.0000 'International Tables Vol C Tables 4.2.6.8 and 6.1.1.4'
O O 0.0492 0.0322 'International Tables Vol C Tables 4.2.6.8 and 6.1.1.4'
N N 0.0311 0.0180 'International Tables Vol C Tables 4.2.6.8 and 6.1.1.4'

loop_
_geom_angle_atom_site_label_1
_geom_angle_atom_site_label_2
_geom_angle_atom_site_label_3
_geom_angle
_geom_angle_site_symmetry_1
C25 O1 C1 118.9(2) 4_556
O1 C1 C2 112.5(2) .
O2 C2 C1 107.4(2) .
C3 O2 C2 116.47(19) .
O2 C3 C4 124.7(2) .
O2 C3 C8 115.5(2) .
C4 C3 C8 119.8(3) .
C3 C4 C5 118.7(3) .
C4 C5 C6 123.0(3) .
C5 C6 C7 118.1(3) .
C5 C6 C24 118.7(3) .
C7 C6 C24 123.1(3) .
C8 C7 C6 119.3(3) .
C8 C7 C9 116.9(3) .
C6 C7 C9 123.8(3) .
C3 C8 C7 121.1(3) .
C10 C9 C7 113.3(2) .
C11 C10 C14 118.6(3) .
C11 C10 C9 117.8(3) .
C14 C10 C9 123.6(3) .
C12 C11 C10 122.6(3) .
C11 C12 C25 118.7(3) .
C25 C13 C14 121.3(3) .
C10 C14 C13 118.9(3) .
C10 C14 C15 123.4(3) .
C13 C14 C15 117.7(3) .
C16 C15 C14 113.1(2) .
C17 C16 C23 117.2(4) .
C17 C16 C15 118.8(3) .
C23 C16 C15 123.9(3) .
C18 C17 C16 123.1(3) .
C17 C18 C19 118.2(3) .
O3B C19 C22 109.7(4) .
O3B C19 C18 129.5(4) .
C22 C19 C18 120.6(4) .
C22 C19 O3A 128.1(3) .
C18 C19 O3A 111.1(3) .
O3B C20 C21 98.1(5) .
C19 C22 C23 121.3(3) .
C22 C23 C16 119.5(3) .
C22 C23 C24 117.4(3) .
C16 C23 C24 123.1(4) .
C23 C24 C6 111.3(2) .
O1 C25 C13 125.1(2) 4_556
O1 C25 C12 114.9(3) 4_556
C13 C25 C12 119.9(3) .
C19 O3B C20 158.2(5) .
C1B C1E N1F 120.0 .
C1C C1B C1E 120.0 .
C1B C1C C1D 120.0 .
C1A C1D C1C 120.0 .
N1F C1A C1D 120.0 .
C1A N1F C1E 120.0 .

loop_
_geom_bond_atom_site_label_1
_geom_bond_atom_site_label_2
_geom_bond_distance
_geom_bond_site_symmetry_2
O1 C25 1.374(3) 4_556
O1 C1 1.423(3) .
C1 C2 1.505(3) .
C2 O2 1.424(3) .
O2 C3 1.366(3) .
C3 C4 1.383(4) .
C3 C8 1.393(4) .
C4 C5 1.385(4) .
C5 C6 1.388(5) .
C6 C7 1.402(5) .
C6 C24 1.520(4) .
C7 C8 1.398(4) .
C7 C9 1.521(4) .
C9 C10 1.520(4) .
C10 C11 1.393(5) .
C10 C14 1.399(4) .
C11 C12 1.381(4) .
C12 C25 1.390(4) .
C13 C25 1.388(4) .
C13 C14 1.402(4) .
C14 C15 1.516(5) .
C15 C16 1.512(5) .
C16 C17 1.400(5) .
C16 C23 1.405(4) .
C17 C18 1.375(5) .
C18 C19 1.382(4) .
C19 O3B 1.250(6) .
C19 C22 1.370(5) .
C19 O3A 1.594(6) .
C20 O3B 1.370(7) .
C20 C21 1.503(7) .
C22 C23 1.391(6) .
C23 C24 1.513(5) .
C25 O1 1.374(3) 4_556
C1E C1B 1.3900 .
C1E N1F 1.3900 .
C1B C1C 1.3900 .
C1C C1D 1.3900 .
C1D C1A 1.3900 .
C1A N1F 1.3900 .
